data_9016954
loop_
_publ_author_name
'Thompson, R. M.'
'Xie, X.'
'Zhai, S.'
'Downs, R. T.'
'Yang, H.'

_publ_section_title
;
 A comparison of the Ca3(PO4)2 and CaSiO3 systems, with a new structure refinement
 of tuite synthesized at 15 GPa and 1300 deg C
;
_journal_name_full 'American Mineralogist'
_journal_page_first 1585
_journal_page_last 1592
_journal_volume 98
_journal_year 2013
_chemical_compound_source Synthetic
_chemical_formula_sum 'Ca3 O8 P2'
_chemical_name_mineral Tuite
_space_group_IT_number 166
_space_group_name_Hall '-R 3 2"'
_space_group_name_H-M_alt 'R -3 m :H'
_symmetry_space_group_name_H-M 'R -3 m :H'
_cell_angle_alpha 90
_cell_angle_beta 90
_cell_angle_gamma 120
_cell_length_a 5.2522
_cell_length_b 5.2522
_cell_length_c 18.690
_cell_formula_units_Z 3
_cell_volume 446.501
_database_code_amcsd 0020245
_exptl_crystal_density_diffrn 3.461
_exptl_crystal_pressure_history 'synthesized at 15 GPa'
_exptl_crystal_thermal_history 'synthesized at 15 GPa and 1300 deg C'
_cod_data_source_file inputs/fixed/downloads/05/05582.cif
_cod_data_source_block 05582
_cod_original_sg_symbol_H-M 'R -3 m'
_cod_original_formula_sum 'Ca3 P2 O8'
_cod_database_code 9016954

loop_
_space_group_symop_operation_xyz
x,y,z
2/3+x,1/3+y,1/3+z
1/3+x,2/3+y,2/3+z
x,x-y,z
2/3+x,1/3+x-y,1/3+z
1/3+x,2/3+x-y,2/3+z
y,x,-z
2/3+y,1/3+x,1/3-z
1/3+y,2/3+x,2/3-z
-x+y,y,z
2/3-x+y,1/3+y,1/3+z
1/3-x+y,2/3+y,2/3+z
-x,-x+y,-z
2/3-x,1/3-x+y,1/3-z
1/3-x,2/3-x+y,2/3-z
-y,-x,z
2/3-y,1/3-x,1/3+z
1/3-y,2/3-x,2/3+z
x-y,-y,-z
2/3+x-y,1/3-y,1/3-z
1/3+x-y,2/3-y,2/3-z
y,-x+y,-z
2/3+y,1/3-x+y,1/3-z
1/3+y,2/3-x+y,2/3-z
-x+y,-x,z
2/3-x+y,1/3-x,1/3+z
1/3-x+y,2/3-x,2/3+z
-x,-y,-z
2/3-x,1/3-y,1/3-z
1/3-x,2/3-y,2/3-z
-y,x-y,z
2/3-y,1/3+x-y,1/3+z
1/3-y,2/3+x-y,2/3+z
x-y,x,-z
2/3+x-y,1/3+x,1/3-z
1/3+x-y,2/3+x,2/3-z

loop_
_atom_site_aniso_label
_atom_site_aniso_U_11
_atom_site_aniso_U_22
_atom_site_aniso_U_33
_atom_site_aniso_U_12
_atom_site_aniso_U_13
_atom_site_aniso_U_23
Ca1 0.01640 0.01640 0.00590 0.00818 0.00000 0.00000
Ca2 0.01160 0.01160 0.00680 0.00580 0.00000 0.00000
P 0.00640 0.00640 0.00520 0.00322 0.00000 0.00000
O1 0.01930 0.01930 0.00660 0.00970 0.00000 0.00000
O2 0.01400 0.00730 0.01060 0.00360 0.00023 0.00050

loop_
_atom_site_label
_atom_site_fract_x
_atom_site_fract_y
_atom_site_fract_z
_atom_site_U_iso_or_equiv
Ca1 0.00000 0.00000 0.00000 0.01285
Ca2 0.00000 0.00000 0.20359 0.01001
P 0.00000 0.00000 0.40508 0.00603
O1 0.00000 0.00000 0.32372 0.01510
O2 0.17371 0.34742 0.09950 0.01140

loop_
_cod_related_entry_id
_cod_related_entry_database
_cod_related_entry_code
1 AMCSD 0020245
